data_7718738
loop_
_publ_author_name
'Xue, Jin-Bian'
'Wang, Jia-Ni'
'Chen, Ke-Cheng'
'Cheng, Qian'
'Zhang, Jia-Ying'
'Xiao, Xu-Qiong'

_publ_section_title
;
 A comparative study on <i>nido</i>- and <i>closo</i>-carborane supported
 zinc-salen catalysts for the ROCOP of epoxides and anhydrides.
;
_journal_issue 21
_journal_name_full 'Dalton transactions (Cambridge, England : 2003)'
_journal_page_first 8400
_journal_page_last 8404
_journal_paper_doi 10.1039/d5dt00946d
_journal_volume 54
_journal_year 2025
_chemical_formula_moiety 'C24 H36 B9 Cl N2 O2 Zn, C H Cl3, 2(C6 H16 N)'
_chemical_formula_sum 'C37 H69 B9 Cl4 N4 O2 Zn'
_chemical_formula_weight 906.42
_space_group_crystal_system triclinic
_space_group_IT_number 2
_space_group_name_Hall '-P 1'
_space_group_name_H-M_alt 'P -1'
_atom_sites_solution_hydrogens mixed
_atom_sites_solution_primary dual
_audit_update_record
;
2025-04-17 deposited with the CCDC.	2025-05-06 downloaded from the CCDC.
;
_cell_angle_alpha 103.925(12)
_cell_angle_beta 99.199(12)
_cell_angle_gamma 97.975(12)
_cell_formula_units_Z 2
_cell_length_a 10.390(6)
_cell_length_b 12.226(7)
_cell_length_c 22.240(13)
_cell_measurement_reflns_used 3782
_cell_measurement_temperature 296.15
_cell_measurement_theta_max 20.581
_cell_measurement_theta_min 2.225
_cell_volume 2660(3)
_computing_cell_refinement 'SAINT v8.37A (Bruker, 2015)'
_computing_data_reduction 'SAINT v8.37A (Bruker, 2015)'
_computing_molecular_graphics 'Olex2 1.5 (Dolomanov et al., 2009)'
_computing_publication_material 'Olex2 1.5 (Dolomanov et al., 2009)'
_computing_structure_refinement 'SHELXL 2018/3 (Sheldrick, 2015)'
_computing_structure_solution 'SHELXT 2014/5 (Sheldrick, 2014)'
_diffrn_ambient_temperature 296.15
_diffrn_measured_fraction_theta_full 0.999
_diffrn_measured_fraction_theta_max 0.893
_diffrn_measurement_device_type 'Bruker APEX-II CCD'
_diffrn_measurement_method '\f and \w scans'
_diffrn_radiation_type MoK\a
_diffrn_radiation_wavelength 0.71073
_diffrn_reflns_av_R_equivalents 0.0744
_diffrn_reflns_av_unetI/netI 0.1264
_diffrn_reflns_Laue_measured_fraction_full 0.999
_diffrn_reflns_Laue_measured_fraction_max 0.893
_diffrn_reflns_limit_h_max 14
_diffrn_reflns_limit_h_min -14
_diffrn_reflns_limit_k_max 16
_diffrn_reflns_limit_k_min -17
_diffrn_reflns_limit_l_max 31
_diffrn_reflns_limit_l_min -31
_diffrn_reflns_number 34030
_diffrn_reflns_point_group_measured_fraction_full 0.999
_diffrn_reflns_point_group_measured_fraction_max 0.893
_diffrn_reflns_theta_full 25.242
_diffrn_reflns_theta_max 30.505
_diffrn_reflns_theta_min 1.746
_diffrn_source_current 30.0
_diffrn_source_power 1.35
_diffrn_source_voltage 45.0
_diffrn_standards_number 0
_exptl_absorpt_coefficient_mu 0.695
_exptl_absorpt_correction_T_max 0.7461
_exptl_absorpt_correction_T_min 0.5891
_exptl_absorpt_correction_type multi-scan
_exptl_absorpt_process_details
;
SADABS-2016/2 (Bruker,2016/2) was used for absorption correction.
wR2(int) was 0.1267 before and 0.0588 after correction.
The Ratio of minimum to maximum transmission is 0.7896.
The \l/2 correction factor is 0.00150.
;
_exptl_crystal_colour colourless
_exptl_crystal_colour_primary colourless
_exptl_crystal_density_diffrn 1.132
_exptl_crystal_description block
_exptl_crystal_F_000 956
_exptl_crystal_size_max 0.15
_exptl_crystal_size_mid 0.12
_exptl_crystal_size_min 0.12
_refine_diff_density_max 0.434
_refine_diff_density_min -0.547
_refine_diff_density_rms 0.061
_refine_ls_extinction_method none
_refine_ls_goodness_of_fit_ref 0.960
_refine_ls_hydrogen_treatment mixed
_refine_ls_matrix_type full
_refine_ls_number_parameters 550
_refine_ls_number_reflns 14512
_refine_ls_number_restraints 524
_refine_ls_restrained_S_all 0.947
_refine_ls_R_factor_all 0.1441
_refine_ls_R_factor_gt 0.0642
_refine_ls_shift/su_max 0.000
_refine_ls_shift/su_mean 0.000
_refine_ls_structure_factor_coef Fsqd
_refine_ls_weighting_details 'w=1/[\s^2^(Fo^2^)+(0.0673P)^2^] where P=(Fo^2^+2Fc^2^)/3'
_refine_ls_weighting_scheme calc
_refine_ls_wR_factor_gt 0.1417
_refine_ls_wR_factor_ref 0.1737
_reflns_Friedel_coverage 0.000
_reflns_number_gt 7136
_reflns_number_total 14512
_reflns_threshold_expression 'I > 2\s(I)'
_cod_data_source_file d5dt00946d2.cif
_cod_data_source_block complex3b
_cod_depositor_comments 'Adding full bibliography for 7718736--7718738.cif.'
_cod_database_code 7718738
_shelx_shelxl_version_number 2018/3
_shelx_space_group_comment
;
The symmetry employed for this shelxl refinement is uniquely defined
by the following loop, which should always be used as a source of
symmetry information in preference to the above space-group names.
They are only intended as comments.
;
_shelx_estimated_absorpt_t_max 0.921
_shelx_estimated_absorpt_t_min 0.903
_olex2_refinement_description
;
1. Fixed Uiso
 At 1.2 times of:
  All B(H) groups, All C(H) groups, All C(H,H) groups
 At 1.5 times of:
  All C(H,H,H) groups
2. Restrained distances
 N3-H3B
 1 with sigma of 0.02
 B8-H8A
 1.2 with sigma of 0.02
 B9-H8A
 1.2 with sigma of 0.02
 N4-H4A
 1 with sigma of 0.02
3. Rigid bond restraints
 C25, C26
 with sigma for 1-2 distances of 0.01 and sigma for 1-3 distances of 0.01
4. Uiso/Uaniso restraints and constraints
C25 \\sim C26: within 2A with sigma of 0.02 and sigma for terminal atoms of
0.04 within 2A
5. Rigid body (RIGU) restrains
 All non-hydrogen atoms
 with sigma for 1-2 distances of 0.004 and sigma for 1-3 distances of 0.004
6.a Ternary CH refined with riding coordinates:
 C37(H37)
6.b Secondary CH2 refined with riding coordinates:
 C25(H25A,H25B), C27(H27A,H27B), C29(H29A,H29B), C31(H31A,H31B), C33(H33A,
 H33B), C35(H35A,H35B)
6.c Aromatic/amide H refined with riding coordinates:
 C3(H3), C5(H5), C6(H6), C7(H7), C14(H14), C16(H16), C17(H17), C18(H18)
6.d Idealised Me refined as rotating group:
 C11(H11A,H11B,H11C), C12(H12A,H12B,H12C), C13(H13A,H13B,H13C), C22(H22A,H22B,
 H22C), C23(H23A,H23B,H23C), C24(H24A,H24B,H24C), C26(H26A,H26B,H26C), C28(H28A,
 H28B,H28C), C30(H30A,H30B,H30C), C32(H32A,H32B,H32C), C34(H34A,H34B,H34C),
 C36(H36A,H36B,H36C)
6.e Boron cage BH refined with riding coordinates:
 B1(H1), B2(H2), B3(H3A), B4(H4), B5(H5A), B6(H6A)
;
_olex2_submission_special_instructions 'No special instructions were received'

loop_
_space_group_symop_operation_xyz
'x, y, z'
'-x, -y, -z'

loop_
_atom_site_label
_atom_site_type_symbol
_atom_site_fract_x
_atom_site_fract_y
_atom_site_fract_z
_atom_site_U_iso_or_equiv
_atom_site_adp_type
_atom_site_occupancy
_atom_site_site_symmetry_order
_atom_site_calc_flag
_atom_site_refinement_flags_posn
_atom_site_refinement_flags_adp
_atom_site_refinement_flags_occupancy
_atom_site_disorder_assembly
_atom_site_disorder_group
Zn1 Zn 0.78386(3) 0.38550(3) 0.20965(2) 0.04031(12) Uani 1 1 d . . . . .
Cl1 Cl 0.92334(9) 0.26090(8) 0.23492(4) 0.0638(3) Uani 1 1 d . . . . .
O1 O 0.6394(2) 0.37955(17) 0.26079(8) 0.0415(5) Uani 1 1 d . . . . .
O2 O 0.8806(2) 0.53661(19) 0.26073(9) 0.0527(6) Uani 1 1 d . . . . .
N1 N 0.6363(2) 0.2630(2) 0.13839(10) 0.0389(6) Uani 1 1 d . . . . .
N2 N 0.8157(2) 0.4357(2) 0.12820(10) 0.0390(6) Uani 1 1 d . . . . .
C1 C 0.6394(3) 0.2603(2) 0.07319(12) 0.0376(7) Uani 1 1 d . . . . .
C2 C 0.7427(3) 0.3637(2) 0.06746(12) 0.0383(7) Uani 1 1 d . . . . .
C3 C 0.9047(3) 0.5211(3) 0.12972(13) 0.0422(7) Uani 1 1 d . . . . .
H3 H 0.918874 0.530207 0.090823 0.051 Uiso 1 1 calc R U . . .
C4 C 0.9843(3) 0.6039(3) 0.18458(13) 0.0430(7) Uani 1 1 d . . . . .
C5 C 1.0848(3) 0.6818(3) 0.17324(15) 0.0472(8) Uani 1 1 d . . . . .
H5 H 1.094876 0.676768 0.131905 0.057 Uiso 1 1 calc R U . . .
C6 C 1.1673(3) 0.7641(3) 0.22140(16) 0.0546(9) Uani 1 1 d . . . . .
H6 H 1.234672 0.813795 0.213353 0.065 Uiso 1 1 calc R U . . .
C7 C 1.1494(4) 0.7732(3) 0.28382(16) 0.0577(9) Uani 1 1 d . . . . .
H7 H 1.204961 0.830912 0.316449 0.069 Uiso 1 1 calc R U . . .
C8 C 1.0526(3) 0.6999(3) 0.29881(14) 0.0497(8) Uani 1 1 d . . . . .
C9 C 0.9692(3) 0.6100(3) 0.24837(14) 0.0436(7) Uani 1 1 d . . . . .
C10 C 1.0371(4) 0.7137(3) 0.36762(15) 0.0647(10) Uani 1 1 d . . . . .
C11 C 1.1286(5) 0.8212(4) 0.41285(18) 0.1044(17) Uani 1 1 d . . . . .
H11A H 1.219282 0.816208 0.410949 0.157 Uiso 1 1 calc R U . . .
H11B H 1.115827 0.826864 0.455227 0.157 Uiso 1 1 calc R U . . .
H11C H 1.107781 0.887962 0.400683 0.157 Uiso 1 1 calc R U . . .
C12 C 1.0735(4) 0.6101(4) 0.38900(17) 0.0824(12) Uani 1 1 d . . . . .
H12A H 1.021743 0.540931 0.359922 0.124 Uiso 1 1 calc R U . . .
H12B H 1.055549 0.614958 0.430491 0.124 Uiso 1 1 calc R U . . .
H12C H 1.166096 0.609281 0.390001 0.124 Uiso 1 1 calc R U . . .
C13 C 0.8934(4) 0.7245(4) 0.37324(17) 0.0832(13) Uani 1 1 d . . . . .
H13A H 0.870285 0.787637 0.357938 0.125 Uiso 1 1 calc R U . . .
H13B H 0.885685 0.737509 0.416741 0.125 Uiso 1 1 calc R U . . .
H13C H 0.834460 0.654974 0.348555 0.125 Uiso 1 1 calc R U . . .
C14 C 0.5584(3) 0.1843(3) 0.15139(13) 0.0423(7) Uani 1 1 d . . . . .
H14 H 0.510619 0.123805 0.117817 0.051 Uiso 1 1 calc R U . . .
C15 C 0.5394(3) 0.1829(3) 0.21459(13) 0.0412(7) Uani 1 1 d . . . . .
C16 C 0.4708(3) 0.0818(3) 0.22128(15) 0.0528(8) Uani 1 1 d . . . . .
H16 H 0.435748 0.020606 0.185749 0.063 Uiso 1 1 calc R U . . .
C17 C 0.4544(4) 0.0716(3) 0.27955(17) 0.0656(10) Uani 1 1 d . . . . .
H17 H 0.407895 0.004171 0.283837 0.079 Uiso 1 1 calc R U . . .
C18 C 0.5081(4) 0.1631(3) 0.33220(16) 0.0612(10) Uani 1 1 d . . . . .
H18 H 0.498303 0.154099 0.371662 0.073 Uiso 1 1 calc R U . . .
C19 C 0.5751(3) 0.2664(3) 0.32946(14) 0.0490(8) Uani 1 1 d . . . . .
C20 C 0.5876(3) 0.2797(3) 0.26798(13) 0.0414(7) Uani 1 1 d . . . . .
C21 C 0.6369(4) 0.3638(3) 0.38971(14) 0.0575(9) Uani 1 1 d . . . . .
C22 C 0.5802(5) 0.4728(4) 0.39022(17) 0.0844(13) Uani 1 1 d . . . . .
H22A H 0.600762 0.501145 0.355526 0.127 Uiso 1 1 calc R U . . .
H22B H 0.618563 0.529925 0.429307 0.127 Uiso 1 1 calc R U . . .
H22C H 0.485674 0.455933 0.386155 0.127 Uiso 1 1 calc R U . . .
C23 C 0.7869(4) 0.3904(4) 0.39334(18) 0.0833(13) Uani 1 1 d . . . . .
H23A H 0.824119 0.323822 0.396268 0.125 Uiso 1 1 calc R U . . .
H23B H 0.826923 0.452703 0.429982 0.125 Uiso 1 1 calc R U . . .
H23C H 0.803778 0.411470 0.356034 0.125 Uiso 1 1 calc R U . . .
C24 C 0.6131(5) 0.3288(4) 0.44999(16) 0.0993(16) Uani 1 1 d . . . . .
H24A H 0.519519 0.310934 0.448420 0.149 Uiso 1 1 calc R U . . .
H24B H 0.653331 0.391029 0.486612 0.149 Uiso 1 1 calc R U . . .
H24C H 0.651857 0.262684 0.452332 0.149 Uiso 1 1 calc R U . . .
B1 B 0.7367(4) 0.1818(4) -0.03338(17) 0.0529(10) Uani 1 1 d . . . . .
H1 H 0.786310 0.121940 -0.062697 0.064 Uiso 1 1 calc R U . . .
B2 B 0.6327(4) 0.1372(3) 0.01540(16) 0.0473(9) Uani 1 1 d . . . . .
H2 H 0.617287 0.048856 0.019814 0.057 Uiso 1 1 calc R U . . .
B3 B 0.5609(4) 0.1762(3) -0.05175(16) 0.0496(9) Uani 1 1 d . . . . .
H3A H 0.496620 0.111094 -0.092398 0.060 Uiso 1 1 calc R U . . .
B4 B 0.6753(4) 0.2958(4) -0.05932(16) 0.0529(10) Uani 1 1 d . . . . .
H4 H 0.687837 0.311362 -0.104921 0.063 Uiso 1 1 calc R U . . .
B5 B 0.8124(4) 0.3246(3) 0.00315(15) 0.0485(9) Uani 1 1 d . . . . .
H5A H 0.913659 0.357734 -0.001001 0.058 Uiso 1 1 calc R U . . .
B6 B 0.7854(4) 0.2301(3) 0.04903(18) 0.0510(9) Uani 1 1 d . . . . .
H6A H 0.867584 0.202927 0.075990 0.061 Uiso 1 1 calc R U . . .
B7 B 0.5074(4) 0.2224(3) 0.01851(16) 0.0447(8) Uani 1 1 d . . . . .
H7A H 0.420(3) 0.184(2) 0.0314(12) 0.039(7) Uiso 1 1 d . . . . .
B8 B 0.5251(4) 0.3164(4) -0.03270(17) 0.0500(9) Uani 1 1 d D . . . .
H8A H 0.575(2) 0.375(3) 0.0221(9) 0.090(12) Uiso 1 1 d D . . . .
H8B H 0.442(3) 0.340(2) -0.0624(13) 0.051(9) Uiso 1 1 d . . . . .
B9 B 0.6849(4) 0.4111(4) 0.00772(17) 0.0483(9) Uani 1 1 d D . . . .
H9 H 0.701(3) 0.497(3) 0.0104(12) 0.043(8) Uiso 1 1 d . . . . .
Cl2 Cl 1.14702(19) 0.34921(16) 0.44842(7) 0.1502(7) Uani 1 1 d . . . . .
Cl3 Cl 0.9790(2) 0.13093(17) 0.40723(9) 0.1553(7) Uani 1 1 d . . . . .
Cl4 Cl 1.20158(15) 0.17375(17) 0.34993(7) 0.1392(7) Uani 1 1 d . . . . .
C37 C 1.0787(5) 0.2332(5) 0.3844(2) 0.0951(15) Uani 1 1 d . . . . .
H37 H 1.023106 0.259499 0.352866 0.114 Uiso 1 1 calc R U . . .
N4 N 0.4250(3) 0.4656(3) 0.20206(16) 0.0656(8) Uani 1 1 d D . . . .
H4A H 0.497(3) 0.435(3) 0.2255(17) 0.104(15) Uiso 1 1 d D . . . .
C25 C 0.3488(6) 0.5146(5) 0.2490(2) 0.1118(18) Uani 1 1 d . U . . .
H25A H 0.285804 0.554124 0.229950 0.134 Uiso 1 1 calc R U . . .
H25B H 0.409046 0.570532 0.284297 0.134 Uiso 1 1 calc R U . . .
C26 C 0.2752(5) 0.4249(7) 0.2734(3) 0.149(3) Uani 1 1 d . U . . .
H26A H 0.200664 0.380941 0.241242 0.223 Uiso 1 1 calc R U . . .
H26B H 0.244453 0.461597 0.310229 0.223 Uiso 1 1 calc R U . . .
H26C H 0.333414 0.375062 0.284144 0.223 Uiso 1 1 calc R U . . .
C27 C 0.3412(4) 0.3715(4) 0.14935(19) 0.0776(12) Uani 1 1 d . . . . .
H27A H 0.313077 0.307737 0.166038 0.093 Uiso 1 1 calc R U . . .
H27B H 0.395162 0.345478 0.118930 0.093 Uiso 1 1 calc R U . . .
C28 C 0.2190(5) 0.4022(4) 0.1150(2) 0.0892(14) Uani 1 1 d . . . . .
H28A H 0.176397 0.339223 0.079090 0.134 Uiso 1 1 calc R U . . .
H28B H 0.244522 0.468870 0.100934 0.134 Uiso 1 1 calc R U . . .
H28C H 0.158644 0.417850 0.143070 0.134 Uiso 1 1 calc R U . . .
C29 C 0.4962(6) 0.5497(5) 0.1744(3) 0.142(3) Uani 1 1 d . . . . .
H29A H 0.539714 0.508403 0.143009 0.171 Uiso 1 1 calc R U . . .
H29B H 0.431168 0.584134 0.152597 0.171 Uiso 1 1 calc R U . . .
C30 C 0.5943(6) 0.6406(5) 0.2190(3) 0.152(3) Uani 1 1 d . . . . .
H30A H 0.648986 0.678817 0.196480 0.227 Uiso 1 1 calc R U . . .
H30B H 0.648487 0.608704 0.246935 0.227 Uiso 1 1 calc R U . . .
H30C H 0.550474 0.694546 0.243101 0.227 Uiso 1 1 calc R U . . .
N3 N 0.9276(3) 0.0045(3) 0.16753(17) 0.0699(9) Uani 1 1 d D . . . .
H3B H 0.900(4) 0.078(2) 0.179(2) 0.114(17) Uiso 1 1 d D . . . .
C31 C 0.9047(5) -0.0514(4) 0.2187(2) 0.0892(13) Uani 1 1 d . . . . .
H31A H 0.971432 -0.013159 0.256521 0.107 Uiso 1 1 calc R U . . .
H31B H 0.915537 -0.130615 0.205683 0.107 Uiso 1 1 calc R U . . .
C32 C 0.7694(5) -0.0483(5) 0.2344(3) 0.1145(18) Uani 1 1 d . . . . .
H32A H 0.754210 0.029111 0.243172 0.172 Uiso 1 1 calc R U . . .
H32B H 0.764514 -0.076445 0.270901 0.172 Uiso 1 1 calc R U . . .
H32C H 0.703103 -0.095697 0.199202 0.172 Uiso 1 1 calc R U . . .
C33 C 0.8362(4) -0.0543(4) 0.1041(2) 0.0853(13) Uani 1 1 d . . . . .
H33A H 0.744885 -0.059057 0.109466 0.102 Uiso 1 1 calc R U . . .
H33B H 0.849014 -0.007829 0.075058 0.102 Uiso 1 1 calc R U . . .
C34 C 0.8592(5) -0.1731(4) 0.0755(2) 0.1039(17) Uani 1 1 d . . . . .
H34A H 0.798810 -0.205995 0.035677 0.156 Uiso 1 1 calc R U . . .
H34B H 0.844702 -0.220167 0.103594 0.156 Uiso 1 1 calc R U . . .
H34C H 0.948775 -0.168930 0.069123 0.156 Uiso 1 1 calc R U . . .
C35 C 1.0720(4) 0.0194(4) 0.1641(2) 0.0769(12) Uani 1 1 d . . . . .
H35A H 1.124273 0.058364 0.205971 0.092 Uiso 1 1 calc R U . . .
H35B H 1.095458 -0.055707 0.151614 0.092 Uiso 1 1 calc R U . . .
C36 C 1.1074(5) 0.0852(4) 0.1194(3) 0.1010(16) Uani 1 1 d . . . . .
H36A H 1.063085 0.043351 0.077102 0.152 Uiso 1 1 calc R U . . .
H36B H 1.201628 0.096559 0.121905 0.152 Uiso 1 1 calc R U . . .
H36C H 1.080436 0.158244 0.130036 0.152 Uiso 1 1 calc R U . . .

loop_
_atom_site_aniso_label
_atom_site_aniso_U_11
_atom_site_aniso_U_22
_atom_site_aniso_U_33
_atom_site_aniso_U_23
_atom_site_aniso_U_13
_atom_site_aniso_U_12
Zn1 0.0418(2) 0.0429(2) 0.03282(17) 0.00811(15) 0.00707(15) 0.00051(16)
Cl1 0.0643(6) 0.0659(6) 0.0577(5) 0.0106(4) 0.0024(4) 0.0223(5)
O1 0.0438(12) 0.0385(12) 0.0388(10) 0.0083(9) 0.0087(9) -0.0009(10)
O2 0.0581(14) 0.0533(14) 0.0384(11) 0.0051(10) 0.0128(10) -0.0079(11)
N1 0.0392(14) 0.0442(15) 0.0322(11) 0.0108(11) 0.0067(11) 0.0041(12)
N2 0.0443(15) 0.0375(14) 0.0328(11) 0.0068(10) 0.0089(11) 0.0023(12)
C1 0.0379(16) 0.0380(16) 0.0320(13) 0.0047(12) 0.0048(12) 0.0017(13)
C2 0.0420(17) 0.0381(16) 0.0333(13) 0.0073(12) 0.0095(13) 0.0045(13)
C3 0.0446(18) 0.0421(18) 0.0406(15) 0.0117(13) 0.0130(14) 0.0039(14)
C4 0.0440(18) 0.0423(18) 0.0424(15) 0.0110(13) 0.0110(14) 0.0050(14)
C5 0.0475(19) 0.0440(19) 0.0515(17) 0.0152(15) 0.0138(15) 0.0047(15)
C6 0.047(2) 0.045(2) 0.067(2) 0.0152(17) 0.0086(17) -0.0045(16)
C7 0.057(2) 0.046(2) 0.0553(19) 0.0012(16) 0.0011(17) -0.0053(17)
C8 0.051(2) 0.0446(19) 0.0456(16) 0.0047(14) 0.0054(15) 0.0020(16)
C9 0.0414(18) 0.0403(17) 0.0445(15) 0.0051(14) 0.0097(14) 0.0026(14)
C10 0.070(3) 0.066(2) 0.0414(17) -0.0030(17) 0.0026(17) -0.005(2)
C11 0.131(4) 0.092(3) 0.052(2) -0.014(2) 0.009(3) -0.034(3)
C12 0.085(3) 0.104(3) 0.052(2) 0.025(2) 0.004(2) 0.003(3)
C13 0.094(3) 0.092(3) 0.055(2) 0.000(2) 0.027(2) 0.011(3)
C14 0.0405(18) 0.0451(18) 0.0368(14) 0.0086(13) 0.0031(13) 0.0023(15)
C15 0.0403(18) 0.0440(18) 0.0407(14) 0.0161(13) 0.0088(14) 0.0038(14)
C16 0.059(2) 0.048(2) 0.0492(17) 0.0131(15) 0.0145(16) -0.0019(17)
C17 0.071(3) 0.062(2) 0.067(2) 0.0298(19) 0.021(2) -0.008(2)
C18 0.073(3) 0.072(2) 0.0475(17) 0.0281(17) 0.0218(18) 0.008(2)
C19 0.049(2) 0.059(2) 0.0411(15) 0.0177(15) 0.0113(15) 0.0073(16)
C20 0.0372(17) 0.0491(18) 0.0374(14) 0.0150(13) 0.0066(13) 0.0015(14)
C21 0.061(2) 0.073(2) 0.0373(15) 0.0155(16) 0.0109(16) 0.0071(19)
C22 0.112(4) 0.083(3) 0.050(2) -0.001(2) 0.013(2) 0.027(3)
C23 0.061(3) 0.114(4) 0.058(2) 0.008(2) -0.001(2) 0.002(2)
C24 0.131(4) 0.120(4) 0.0399(19) 0.023(2) 0.017(2) -0.005(3)
B1 0.050(2) 0.060(2) 0.0417(18) -0.0027(17) 0.0114(17) 0.013(2)
B2 0.052(2) 0.040(2) 0.0439(18) 0.0039(15) 0.0056(17) 0.0073(17)
B3 0.051(2) 0.053(2) 0.0355(16) 0.0016(16) 0.0036(16) 0.0047(18)
B4 0.058(2) 0.065(3) 0.0352(16) 0.0135(17) 0.0129(17) 0.006(2)
B5 0.045(2) 0.061(2) 0.0382(17) 0.0063(17) 0.0163(16) 0.0092(18)
B6 0.051(2) 0.051(2) 0.0496(19) 0.0092(17) 0.0099(18) 0.0143(19)
B7 0.041(2) 0.055(2) 0.0348(16) 0.0081(16) 0.0060(15) 0.0055(17)
B8 0.054(2) 0.059(2) 0.0371(17) 0.0145(17) 0.0065(17) 0.013(2)
B9 0.059(2) 0.046(2) 0.0416(18) 0.0141(16) 0.0137(18) 0.0074(19)
Cl2 0.1698(17) 0.1397(14) 0.1049(11) -0.0103(10) -0.0128(11) 0.0310(13)
Cl3 0.1719(17) 0.1439(15) 0.1709(16) 0.0571(13) 0.0722(14) 0.0291(13)
Cl4 0.1076(11) 0.2177(19) 0.0923(9) 0.0183(11) 0.0228(8) 0.0684(12)
C37 0.100(4) 0.126(4) 0.064(2) 0.024(3) 0.016(3) 0.039(3)
N4 0.061(2) 0.060(2) 0.082(2) 0.0330(17) 0.0070(17) 0.0145(17)
C25 0.113(4) 0.116(4) 0.085(3) -0.015(3) -0.008(3) 0.058(3)
C26 0.084(4) 0.273(9) 0.088(4) 0.037(5) 0.032(3) 0.034(5)
C27 0.074(3) 0.076(3) 0.079(3) 0.016(2) 0.009(2) 0.020(2)
C28 0.094(3) 0.087(3) 0.079(3) 0.023(2) -0.009(3) 0.023(3)
C29 0.105(4) 0.136(5) 0.187(6) 0.123(5) -0.035(4) -0.036(4)
C30 0.107(5) 0.098(4) 0.233(7) 0.088(5) -0.042(5) -0.026(4)
N3 0.065(2) 0.058(2) 0.088(2) 0.0153(18) 0.0173(18) 0.0161(18)
C31 0.092(3) 0.086(3) 0.090(3) 0.021(3) 0.018(3) 0.022(3)
C32 0.102(4) 0.101(4) 0.160(5) 0.052(4) 0.057(4) 0.018(3)
C33 0.057(3) 0.095(3) 0.103(3) 0.036(3) -0.003(2) 0.019(2)
C34 0.085(3) 0.084(3) 0.107(4) -0.008(3) -0.028(3) 0.009(3)
C35 0.055(2) 0.070(3) 0.088(3) -0.005(2) 0.004(2) 0.013(2)
C36 0.086(3) 0.070(3) 0.159(5) 0.035(3) 0.047(3) 0.022(3)

loop_
_atom_type_symbol
_atom_type_description
_atom_type_scat_dispersion_real
_atom_type_scat_dispersion_imag
_atom_type_scat_source
C C 0.0033 0.0016 'International Tables Vol C Tables 4.2.6.8 and 6.1.1.4'
H H 0.0000 0.0000 'International Tables Vol C Tables 4.2.6.8 and 6.1.1.4'
B B 0.0013 0.0007 'International Tables Vol C Tables 4.2.6.8 and 6.1.1.4'
Cl Cl 0.1484 0.1585 'International Tables Vol C Tables 4.2.6.8 and 6.1.1.4'
N N 0.0061 0.0033 'International Tables Vol C Tables 4.2.6.8 and 6.1.1.4'
O O 0.0106 0.0060 'International Tables Vol C Tables 4.2.6.8 and 6.1.1.4'
Zn Zn 0.2839 1.4301 'International Tables Vol C Tables 4.2.6.8 and 6.1.1.4'

loop_
_geom_angle_atom_site_label_1
_geom_angle_atom_site_label_2
_geom_angle_atom_site_label_3
_geom_angle
_geom_angle_site_symmetry_1
_geom_angle_site_symmetry_3
_geom_angle_publ_flag
O1 Zn1 Cl1 107.51(7) . . ?
O1 Zn1 N1 82.54(9) . . ?
O1 Zn1 N2 137.85(9) . . ?
O2 Zn1 Cl1 103.43(8) . . ?
O2 Zn1 O1 95.10(8) . . ?
O2 Zn1 N1 157.74(10) . . ?
O2 Zn1 N2 88.52(9) . . ?
N1 Zn1 Cl1 98.35(8) . . ?
N2 Zn1 Cl1 112.41(7) . . ?
N2 Zn1 N1 78.91(10) . . ?
C20 O1 Zn1 118.86(17) . . ?
C9 O2 Zn1 130.75(18) . . ?
C1 N1 Zn1 117.25(18) . . ?
C14 N1 Zn1 121.98(19) . . ?
C14 N1 C1 120.1(2) . . ?
C2 N2 Zn1 117.97(18) . . ?
C3 N2 Zn1 123.0(2) . . ?
C3 N2 C2 118.7(2) . . ?
N1 C1 C2 112.2(2) . . ?
N1 C1 B2 123.6(3) . . ?
N1 C1 B6 115.1(2) . . ?
N1 C1 B7 122.3(2) . . ?
C2 C1 B2 111.9(2) . . ?
C2 C1 B6 62.1(2) . . ?
C2 C1 B7 114.5(2) . . ?
B2 C1 B6 61.0(2) . . ?
B7 C1 B2 64.6(2) . . ?
B7 C1 B6 115.7(2) . . ?
N2 C2 C1 112.9(2) . . ?
N2 C2 B5 123.7(2) . . ?
N2 C2 B6 112.8(2) . . ?
N2 C2 B9 124.6(3) . . ?
C1 C2 B5 111.3(2) . . ?
C1 C2 B6 63.5(2) . . ?
C1 C2 B9 110.7(3) . . ?
B5 C2 B6 61.0(2) . . ?
B9 C2 B5 65.5(2) . . ?
B9 C2 B6 116.4(2) . . ?
N2 C3 H3 116.4 . . ?
N2 C3 C4 127.3(3) . . ?
C4 C3 H3 116.4 . . ?
C3 C4 C9 124.5(3) . . ?
C5 C4 C3 115.7(3) . . ?
C5 C4 C9 119.7(3) . . ?
C4 C5 H5 119.3 . . ?
C6 C5 C4 121.4(3) . . ?
C6 C5 H5 119.3 . . ?
C5 C6 H6 120.5 . . ?
C5 C6 C7 119.0(3) . . ?
C7 C6 H6 120.5 . . ?
C6 C7 H7 118.5 . . ?
C8 C7 C6 123.0(3) . . ?
C8 C7 H7 118.5 . . ?
C7 C8 C9 118.0(3) . . ?
C7 C8 C10 120.9(3) . . ?
C9 C8 C10 121.0(3) . . ?
O2 C9 C4 121.3(3) . . ?
O2 C9 C8 119.9(3) . . ?
C8 C9 C4 118.7(3) . . ?
C8 C10 C13 110.0(3) . . ?
C11 C10 C8 112.0(3) . . ?
C11 C10 C13 107.6(3) . . ?
C12 C10 C8 109.5(3) . . ?
C12 C10 C11 107.5(3) . . ?
C12 C10 C13 110.2(3) . . ?
C10 C11 H11A 109.5 . . ?
C10 C11 H11B 109.5 . . ?
C10 C11 H11C 109.5 . . ?
H11A C11 H11B 109.5 . . ?
H11A C11 H11C 109.5 . . ?
H11B C11 H11C 109.5 . . ?
C10 C12 H12A 109.5 . . ?
C10 C12 H12B 109.5 . . ?
C10 C12 H12C 109.5 . . ?
H12A C12 H12B 109.5 . . ?
H12A C12 H12C 109.5 . . ?
H12B C12 H12C 109.5 . . ?
C10 C13 H13A 109.5 . . ?
C10 C13 H13B 109.5 . . ?
C10 C13 H13C 109.5 . . ?
H13A C13 H13B 109.5 . . ?
H13A C13 H13C 109.5 . . ?
H13B C13 H13C 109.5 . . ?
N1 C14 H14 117.5 . . ?
N1 C14 C15 124.9(3) . . ?
C15 C14 H14 117.5 . . ?
C16 C15 C14 117.0(3) . . ?
C16 C15 C20 120.5(3) . . ?
C20 C15 C14 122.5(3) . . ?
C15 C16 H16 119.7 . . ?
C17 C16 C15 120.6(3) . . ?
C17 C16 H16 119.7 . . ?
C16 C17 H17 120.4 . . ?
C16 C17 C18 119.1(3) . . ?
C18 C17 H17 120.4 . . ?
C17 C18 H18 118.1 . . ?
C19 C18 C17 123.8(3) . . ?
C19 C18 H18 118.1 . . ?
C18 C19 C20 117.4(3) . . ?
C18 C19 C21 121.6(3) . . ?
C20 C19 C21 121.0(3) . . ?
O1 C20 C15 120.6(2) . . ?
O1 C20 C19 121.1(3) . . ?
C15 C20 C19 118.3(3) . . ?
C19 C21 C24 111.6(3) . . ?
C22 C21 C19 112.4(3) . . ?
C22 C21 C23 109.1(4) . . ?
C22 C21 C24 107.3(3) . . ?
C23 C21 C19 108.3(3) . . ?
C23 C21 C24 108.2(3) . . ?
C21 C22 H22A 109.5 . . ?
C21 C22 H22B 109.5 . . ?
C21 C22 H22C 109.5 . . ?
H22A C22 H22B 109.5 . . ?
H22A C22 H22C 109.5 . . ?
H22B C22 H22C 109.5 . . ?
C21 C23 H23A 109.5 . . ?
C21 C23 H23B 109.5 . . ?
C21 C23 H23C 109.5 . . ?
H23A C23 H23B 109.5 . . ?
H23A C23 H23C 109.5 . . ?
H23B C23 H23C 109.5 . . ?
C21 C24 H24A 109.5 . . ?
C21 C24 H24B 109.5 . . ?
C21 C24 H24C 109.5 . . ?
H24A C24 H24B 109.5 . . ?
H24A C24 H24C 109.5 . . ?
H24B C24 H24C 109.5 . . ?
B2 B1 H1 122.0 . . ?
B2 B1 B3 59.2(2) . . ?
B2 B1 B4 107.7(3) . . ?
B3 B1 H1 122.0 . . ?
B4 B1 H1 121.9 . . ?
B4 B1 B3 60.7(2) . . ?
B5 B1 H1 121.8 . . ?
B5 B1 B2 107.8(2) . . ?
B5 B1 B3 107.9(3) . . ?
B5 B1 B4 59.5(2) . . ?
B5 B1 B6 59.6(2) . . ?
B6 B1 H1 122.7 . . ?
B6 B1 B2 59.8(2) . . ?
B6 B1 B3 106.7(2) . . ?
B6 B1 B4 106.8(3) . . ?
C1 B2 B1 103.6(3) . . ?
C1 B2 H2 127.1 . . ?
C1 B2 B3 100.3(3) . . ?
C1 B2 B6 60.4(2) . . ?
C1 B2 B7 54.95(19) . . ?
B1 B2 H2 122.1 . . ?
B1 B2 B7 107.5(3) . . ?
B3 B2 B1 61.1(2) . . ?
B3 B2 H2 123.5 . . ?
B3 B2 B7 58.7(2) . . ?
B6 B2 B1 59.5(2) . . ?
B6 B2 H2 120.6 . . ?
B6 B2 B3 108.0(3) . . ?
B6 B2 B7 107.2(3) . . ?
B7 B2 H2 123.1 . . ?
B1 B3 H3A 121.6 . . ?
B1 B3 B4 59.4(2) . . ?
B2 B3 B1 59.8(2) . . ?
B2 B3 H3A 120.4 . . ?
B2 B3 B4 107.2(3) . . ?
B2 B3 B8 112.5(3) . . ?
B4 B3 H3A 123.5 . . ?
B7 B3 B1 108.3(3) . . ?
B7 B3 B2 61.1(2) . . ?
B7 B3 H3A 121.3 . . ?
B7 B3 B4 107.0(3) . . ?
B7 B3 B8 62.3(2) . . ?
B8 B3 B1 110.1(3) . . ?
B8 B3 H3A 118.7 . . ?
B8 B3 B4 59.7(2) . . ?
B1 B4 B3 59.8(2) . . ?
B1 B4 H4 121.7 . . ?
B3 B4 H4 123.8 . . ?
B5 B4 B1 59.1(2) . . ?
B5 B4 B3 107.0(3) . . ?
B5 B4 H4 120.4 . . ?
B5 B4 B8 112.7(2) . . ?
B5 B4 B9 61.8(2) . . ?
B8 B4 B1 109.8(3) . . ?
B8 B4 B3 59.0(2) . . ?
B8 B4 H4 119.0 . . ?
B9 B4 B1 108.5(3) . . ?
B9 B4 B3 106.9(2) . . ?
B9 B4 H4 120.9 . . ?
B9 B4 B8 62.5(2) . . ?
C2 B5 B1 105.0(2) . . ?
C2 B5 B4 102.0(2) . . ?
C2 B5 H5A 126.3 . . ?
C2 B5 B6 60.08(19) . . ?
C2 B5 B9 55.46(18) . . ?
B1 B5 B4 61.4(2) . . ?
B1 B5 H5A 121.2 . . ?
B1 B5 B9 108.5(3) . . ?
B4 B5 H5A 122.6 . . ?
B4 B5 B9 59.5(2) . . ?
B6 B5 B1 60.3(2) . . ?
B6 B5 B4 108.8(3) . . ?
B6 B5 H5A 120.6 . . ?
B6 B5 B9 107.2(2) . . ?
B9 B5 H5A 122.8 . . ?
C1 B6 B1 103.2(3) . . ?
C1 B6 B2 58.6(2) . . ?
C1 B6 H6A 126.7 . . ?
C2 B6 C1 54.36(17) . . ?
C2 B6 B1 104.0(3) . . ?
C2 B6 B2 103.6(3) . . ?
C2 B6 B5 58.9(2) . . ?
C2 B6 H6A 125.7 . . ?
B1 B6 B2 60.7(2) . . ?
B1 B6 H6A 123.1 . . ?
B2 B6 H6A 121.4 . . ?
B5 B6 C1 102.4(3) . . ?
B5 B6 B1 60.1(2) . . ?
B5 B6 B2 109.0(3) . . ?
B5 B6 H6A 122.1 . . ?
C1 B7 B2 60.5(2) . . ?
C1 B7 B3 105.6(3) . . ?
C1 B7 H7A 115.4(14) . . ?
C1 B7 B8 106.4(3) . . ?
B2 B7 H7A 113.4(15) . . ?
B2 B7 B8 109.7(3) . . ?
B3 B7 B2 60.2(2) . . ?
B3 B7 H7A 126.6(15) . . ?
B3 B7 B8 59.8(2) . . ?
B8 B7 H7A 130.4(15) . . ?
B3 B8 B4 61.3(2) . . ?
B3 B8 B7 57.9(2) . . ?
B3 B8 H8A 115.0(18) . . ?
B3 B8 H8B 121.2(15) . . ?
B3 B8 B9 105.4(3) . . ?
B4 B8 B7 104.8(3) . . ?
B4 B8 H8A 98.1(11) . . ?
B4 B8 H8B 121.5(14) . . ?
B4 B8 B9 58.3(2) . . ?
B7 B8 H8A 73.2(15) . . ?
B7 B8 H8B 125.7(15) . . ?
B7 B8 B9 101.4(3) . . ?
H8A B8 H8B 122(2) . . ?
B9 B8 H8A 44.0(9) . . ?
B9 B8 H8B 125.7(15) . . ?
C2 B9 B4 104.2(3) . . ?
C2 B9 B5 59.0(2) . . ?
C2 B9 B8 106.9(3) . . ?
C2 B9 H8A 80.8(14) . . ?
C2 B9 H9 121.3(16) . . ?
B4 B9 B5 58.8(2) . . ?
B4 B9 B8 59.2(2) . . ?
B4 B9 H8A 97.3(11) . . ?
B4 B9 H9 127.4(15) . . ?
B5 B9 B8 107.6(3) . . ?
B5 B9 H8A 120.7(17) . . ?
B5 B9 H9 123.8(16) . . ?
B8 B9 H8A 42.2(8) . . ?
B8 B9 H9 121.8(17) . . ?
H8A B9 H9 114(2) . . ?
Cl2 C37 Cl3 110.1(3) . . ?
Cl2 C37 Cl4 111.2(3) . . ?
Cl2 C37 H37 108.3 . . ?
Cl3 C37 Cl4 110.4(3) . . ?
Cl3 C37 H37 108.3 . . ?
Cl4 C37 H37 108.3 . . ?
C25 N4 H4A 106(2) . . ?
C25 N4 C27 112.1(3) . . ?
C25 N4 C29 115.2(4) . . ?
C27 N4 H4A 110(2) . . ?
C27 N4 C29 108.2(4) . . ?
C29 N4 H4A 105(3) . . ?
N4 C25 H25A 109.1 . . ?
N4 C25 H25B 109.1 . . ?
N4 C25 C26 112.6(4) . . ?
H25A C25 H25B 107.8 . . ?
C26 C25 H25A 109.1 . . ?
C26 C25 H25B 109.1 . . ?
C25 C26 H26A 109.5 . . ?
C25 C26 H26B 109.5 . . ?
C25 C26 H26C 109.5 . . ?
H26A C26 H26B 109.5 . . ?
H26A C26 H26C 109.5 . . ?
H26B C26 H26C 109.5 . . ?
N4 C27 H27A 108.4 . . ?
N4 C27 H27B 108.4 . . ?
N4 C27 C28 115.3(4) . . ?
H27A C27 H27B 107.5 . . ?
C28 C27 H27A 108.4 . . ?
C28 C27 H27B 108.4 . . ?
C27 C28 H28A 109.5 . . ?
C27 C28 H28B 109.5 . . ?
C27 C28 H28C 109.5 . . ?
H28A C28 H28B 109.5 . . ?
H28A C28 H28C 109.5 . . ?
H28B C28 H28C 109.5 . . ?
N4 C29 H29A 108.4 . . ?
N4 C29 H29B 108.4 . . ?
H29A C29 H29B 107.5 . . ?
C30 C29 N4 115.5(5) . . ?
C30 C29 H29A 108.4 . . ?
C30 C29 H29B 108.4 . . ?
C29 C30 H30A 109.5 . . ?
C29 C30 H30B 109.5 . . ?
C29 C30 H30C 109.5 . . ?
H30A C30 H30B 109.5 . . ?
H30A C30 H30C 109.5 . . ?
H30B C30 H30C 109.5 . . ?
C31 N3 H3B 106(3) . . ?
C31 N3 C33 113.9(3) . . ?
C31 N3 C35 109.7(3) . . ?
C33 N3 H3B 103(3) . . ?
C35 N3 H3B 111(3) . . ?
C35 N3 C33 113.3(3) . . ?
N3 C31 H31A 108.9 . . ?
N3 C31 H31B 108.9 . . ?
N3 C31 C32 113.3(4) . . ?
H31A C31 H31B 107.7 . . ?
C32 C31 H31A 108.9 . . ?
C32 C31 H31B 108.9 . . ?
C31 C32 H32A 109.5 . . ?
C31 C32 H32B 109.5 . . ?
C31 C32 H32C 109.5 . . ?
H32A C32 H32B 109.5 . . ?
H32A C32 H32C 109.5 . . ?
H32B C32 H32C 109.5 . . ?
N3 C33 H33A 108.9 . . ?
N3 C33 H33B 108.9 . . ?
H33A C33 H33B 107.8 . . ?
C34 C33 N3 113.2(3) . . ?
C34 C33 H33A 108.9 . . ?
C34 C33 H33B 108.9 . . ?
C33 C34 H34A 109.5 . . ?
C33 C34 H34B 109.5 . . ?
C33 C34 H34C 109.5 . . ?
H34A C34 H34B 109.5 . . ?
H34A C34 H34C 109.5 . . ?
H34B C34 H34C 109.5 . . ?
N3 C35 H35A 108.8 . . ?
N3 C35 H35B 108.8 . . ?
H35A C35 H35B 107.7 . . ?
C36 C35 N3 113.8(4) . . ?
C36 C35 H35A 108.8 . . ?
C36 C35 H35B 108.8 . . ?
C35 C36 H36A 109.5 . . ?
C35 C36 H36B 109.5 . . ?
C35 C36 H36C 109.5 . . ?
H36A C36 H36B 109.5 . . ?
H36A C36 H36C 109.5 . . ?
H36B C36 H36C 109.5 . . ?

loop_
_geom_bond_atom_site_label_1
_geom_bond_atom_site_label_2
_geom_bond_distance
_geom_bond_site_symmetry_2
_geom_bond_publ_flag
Zn1 Cl1 2.3454(13) . ?
Zn1 O1 2.027(2) . ?
Zn1 O2 1.955(2) . ?
Zn1 N1 2.133(3) . ?
Zn1 N2 2.107(2) . ?
O1 C20 1.321(3) . ?
O2 C9 1.303(4) . ?
N1 C1 1.448(3) . ?
N1 C14 1.287(4) . ?
N2 C2 1.446(3) . ?
N2 C3 1.285(4) . ?
C1 C2 1.584(4) . ?
C1 B2 1.713(4) . ?
C1 B6 1.745(5) . ?
C1 B7 1.611(5) . ?
C2 B5 1.702(4) . ?
C2 B6 1.723(5) . ?
C2 B9 1.635(5) . ?
C3 H3 0.9300 . ?
C3 C4 1.431(4) . ?
C4 C5 1.409(4) . ?
C4 C9 1.437(4) . ?
C5 H5 0.9300 . ?
C5 C6 1.357(4) . ?
C6 H6 0.9300 . ?
C6 C7 1.410(5) . ?
C7 H7 0.9300 . ?
C7 C8 1.387(5) . ?
C8 C9 1.431(4) . ?
C8 C10 1.536(4) . ?
C10 C11 1.534(5) . ?
C10 C12 1.530(6) . ?
C10 C13 1.540(5) . ?
C11 H11A 0.9600 . ?
C11 H11B 0.9600 . ?
C11 H11C 0.9600 . ?
C12 H12A 0.9600 . ?
C12 H12B 0.9600 . ?
C12 H12C 0.9600 . ?
C13 H13A 0.9600 . ?
C13 H13B 0.9600 . ?
C13 H13C 0.9600 . ?
C14 H14 0.9300 . ?
C14 C15 1.454(4) . ?
C15 C16 1.391(4) . ?
C15 C20 1.425(4) . ?
C16 H16 0.9300 . ?
C16 C17 1.366(4) . ?
C17 H17 0.9300 . ?
C17 C18 1.386(5) . ?
C18 H18 0.9300 . ?
C18 C19 1.374(5) . ?
C19 C20 1.439(4) . ?
C19 C21 1.540(5) . ?
C21 C22 1.528(5) . ?
C21 C23 1.533(5) . ?
C21 C24 1.547(5) . ?
C22 H22A 0.9600 . ?
C22 H22B 0.9600 . ?
C22 H22C 0.9600 . ?
C23 H23A 0.9600 . ?
C23 H23B 0.9600 . ?
C23 H23C 0.9600 . ?
C24 H24A 0.9600 . ?
C24 H24B 0.9600 . ?
C24 H24C 0.9600 . ?
B1 H1 1.1000 . ?
B1 B2 1.772(5) . ?
B1 B3 1.795(6) . ?
B1 B4 1.788(6) . ?
B1 B5 1.748(6) . ?
B1 B6 1.750(5) . ?
B2 H2 1.1000 . ?
B2 B3 1.760(5) . ?
B2 B6 1.754(6) . ?
B2 B7 1.777(5) . ?
B3 H3A 1.1000 . ?
B3 B4 1.811(6) . ?
B3 B7 1.735(5) . ?
B3 B8 1.770(6) . ?
B4 H4 1.1000 . ?
B4 B5 1.754(5) . ?
B4 B8 1.784(6) . ?
B4 B9 1.767(5) . ?
B5 H5A 1.1000 . ?
B5 B6 1.739(6) . ?
B5 B9 1.807(6) . ?
B6 H6A 1.1000 . ?
B7 H7A 1.07(3) . ?
B7 B8 1.813(5) . ?
B8 H8A 1.241(18) . ?
B8 H8B 1.12(3) . ?
B8 B9 1.843(6) . ?
B9 H8A 1.283(18) . ?
B9 H9 1.02(3) . ?
Cl2 C37 1.722(5) . ?
Cl3 C37 1.734(5) . ?
Cl4 C37 1.747(5) . ?
C37 H37 0.9800 . ?
N4 H4A 1.010(19) . ?
N4 C25 1.473(6) . ?
N4 C27 1.484(5) . ?
N4 C29 1.491(6) . ?
C25 H25A 0.9700 . ?
C25 H25B 0.9700 . ?
C25 C26 1.505(8) . ?
C26 H26A 0.9600 . ?
C26 H26B 0.9600 . ?
C26 H26C 0.9600 . ?
C27 H27A 0.9700 . ?
C27 H27B 0.9700 . ?
C27 C28 1.516(6) . ?
C28 H28A 0.9600 . ?
C28 H28B 0.9600 . ?
C28 H28C 0.9600 . ?
C29 H29A 0.9700 . ?
C29 H29B 0.9700 . ?
C29 C30 1.445(7) . ?
C30 H30A 0.9600 . ?
C30 H30B 0.9600 . ?
C30 H30C 0.9600 . ?
N3 H3B 0.974(19) . ?
N3 C31 1.495(5) . ?
N3 C33 1.517(5) . ?
N3 C35 1.503(5) . ?
C31 H31A 0.9700 . ?
C31 H31B 0.9700 . ?
C31 C32 1.505(6) . ?
C32 H32A 0.9600 . ?
C32 H32B 0.9600 . ?
C32 H32C 0.9600 . ?
C33 H33A 0.9700 . ?
C33 H33B 0.9700 . ?
C33 C34 1.508(6) . ?
C34 H34A 0.9600 . ?
C34 H34B 0.9600 . ?
C34 H34C 0.9600 . ?
C35 H35A 0.9700 . ?
C35 H35B 0.9700 . ?
C35 C36 1.481(6) . ?
C36 H36A 0.9600 . ?
C36 H36B 0.9600 . ?
C36 H36C 0.9600 . ?

loop_
_geom_torsion_atom_site_label_1
_geom_torsion_atom_site_label_2
_geom_torsion_atom_site_label_3
_geom_torsion_atom_site_label_4
_geom_torsion
_geom_torsion_site_symmetry_1
_geom_torsion_site_symmetry_2
_geom_torsion_site_symmetry_3
_geom_torsion_site_symmetry_4
_geom_torsion_publ_flag
Zn1 O1 C20 C15 -51.2(3) . . . . ?
Zn1 O1 C20 C19 130.5(3) . . . . ?
Zn1 O2 C9 C4 18.4(5) . . . . ?
Zn1 O2 C9 C8 -162.5(2) . . . . ?
Zn1 N1 C1 C2 -8.2(3) . . . . ?
Zn1 N1 C1 B2 130.8(2) . . . . ?
Zn1 N1 C1 B6 60.2(3) . . . . ?
Zn1 N1 C1 B7 -150.1(2) . . . . ?
Zn1 N1 C14 C15 14.2(4) . . . . ?
Zn1 N2 C2 C1 4.4(3) . . . . ?
Zn1 N2 C2 B5 -134.7(2) . . . . ?
Zn1 N2 C2 B6 -65.3(3) . . . . ?
Zn1 N2 C2 B9 143.6(2) . . . . ?
Zn1 N2 C3 C4 -8.2(4) . . . . ?
N1 C1 C2 N2 2.5(3) . . . . ?
N1 C1 C2 B5 146.7(3) . . . . ?
N1 C1 C2 B6 107.5(3) . . . . ?
N1 C1 C2 B9 -142.4(3) . . . . ?
N1 C1 B2 B1 -144.8(3) . . . . ?
N1 C1 B2 B3 152.7(3) . . . . ?
N1 C1 B2 B6 -102.3(3) . . . . ?
N1 C1 B2 B7 113.2(3) . . . . ?
N1 C1 B6 C2 -103.0(3) . . . . ?
N1 C1 B6 B1 159.1(3) . . . . ?
N1 C1 B6 B2 116.0(3) . . . . ?
N1 C1 B6 B5 -139.1(3) . . . . ?
N1 C1 B7 B2 -115.1(3) . . . . ?
N1 C1 B7 B3 -156.3(3) . . . . ?
N1 C1 B7 B8 141.2(3) . . . . ?
N1 C14 C15 C16 -168.5(3) . . . . ?
N1 C14 C15 C20 11.7(5) . . . . ?
N2 C2 B5 B1 141.1(3) . . . . ?
N2 C2 B5 B4 -155.6(3) . . . . ?
N2 C2 B5 B6 99.4(3) . . . . ?
N2 C2 B5 B9 -116.5(3) . . . . ?
N2 C2 B6 C1 105.2(2) . . . . ?
N2 C2 B6 B1 -158.5(2) . . . . ?
N2 C2 B6 B2 138.7(2) . . . . ?
N2 C2 B6 B5 -117.1(3) . . . . ?
N2 C2 B9 B4 154.5(3) . . . . ?
N2 C2 B9 B5 115.3(3) . . . . ?
N2 C2 B9 B8 -143.9(3) . . . . ?
N2 C3 C4 C5 173.3(3) . . . . ?
N2 C3 C4 C9 -5.5(5) . . . . ?
C1 N1 C14 C15 -175.1(3) . . . . ?
C1 C2 B5 B1 1.5(3) . . . . ?
C1 C2 B5 B4 64.7(3) . . . . ?
C1 C2 B5 B6 -40.3(3) . . . . ?
C1 C2 B5 B9 103.8(3) . . . . ?
C1 C2 B6 B1 96.3(3) . . . . ?
C1 C2 B6 B2 33.6(2) . . . . ?
C1 C2 B6 B5 137.7(3) . . . . ?
C1 C2 B9 B4 -65.6(3) . . . . ?
C1 C2 B9 B5 -104.8(3) . . . . ?
C1 C2 B9 B8 -4.0(3) . . . . ?
C1 B2 B3 B1 99.9(3) . . . . ?
C1 B2 B3 B4 62.7(3) . . . . ?
C1 B2 B3 B7 -37.5(2) . . . . ?
C1 B2 B3 B8 -1.0(4) . . . . ?
C1 B2 B6 C2 -31.8(2) . . . . ?
C1 B2 B6 B1 -130.4(3) . . . . ?
C1 B2 B6 B5 -93.2(3) . . . . ?
C1 B2 B7 B3 133.0(3) . . . . ?
C1 B2 B7 B8 98.2(3) . . . . ?
C1 B7 B8 B3 98.8(3) . . . . ?
C1 B7 B8 B4 57.6(3) . . . . ?
C1 B7 B8 B9 -2.3(3) . . . . ?
C2 N2 C3 C4 178.0(3) . . . . ?
C2 C1 B2 B1 -5.6(3) . . . . ?
C2 C1 B2 B3 -68.1(3) . . . . ?
C2 C1 B2 B6 36.9(3) . . . . ?
C2 C1 B2 B7 -107.6(3) . . . . ?
C2 C1 B6 B1 -98.0(3) . . . . ?
C2 C1 B6 B2 -141.0(3) . . . . ?
C2 C1 B6 B5 -36.1(2) . . . . ?
C2 C1 B7 B2 103.8(3) . . . . ?
C2 C1 B7 B3 62.5(3) . . . . ?
C2 C1 B7 B8 0.0(3) . . . . ?
C2 B5 B6 C1 34.0(2) . . . . ?
C2 B5 B6 B1 132.2(3) . . . . ?
C2 B5 B6 B2 94.8(3) . . . . ?
C2 B5 B9 B4 -134.3(3) . . . . ?
C2 B5 B9 B8 -99.4(3) . . . . ?
C3 N2 C2 C1 178.5(3) . . . . ?
C3 N2 C2 B5 39.4(4) . . . . ?
C3 N2 C2 B6 108.8(3) . . . . ?
C3 N2 C2 B9 -42.3(4) . . . . ?
C3 C4 C5 C6 -179.7(3) . . . . ?
C3 C4 C9 O2 1.3(5) . . . . ?
C3 C4 C9 C8 -177.8(3) . . . . ?
C4 C5 C6 C7 -1.6(5) . . . . ?
C5 C4 C9 O2 -177.4(3) . . . . ?
C5 C4 C9 C8 3.5(5) . . . . ?
C5 C6 C7 C8 1.5(5) . . . . ?
C6 C7 C8 C9 1.1(5) . . . . ?
C6 C7 C8 C10 -179.9(3) . . . . ?
C7 C8 C9 O2 177.3(3) . . . . ?
C7 C8 C9 C4 -3.6(5) . . . . ?
C7 C8 C10 C11 5.8(5) . . . . ?
C7 C8 C10 C12 -113.4(4) . . . . ?
C7 C8 C10 C13 125.5(4) . . . . ?
C9 C4 C5 C6 -0.9(5) . . . . ?
C9 C8 C10 C11 -175.2(4) . . . . ?
C9 C8 C10 C12 65.6(4) . . . . ?
C9 C8 C10 C13 -55.6(5) . . . . ?
C10 C8 C9 O2 -1.7(5) . . . . ?
C10 C8 C9 C4 177.4(3) . . . . ?
C14 N1 C1 C2 -179.4(3) . . . . ?
C14 N1 C1 B2 -40.3(4) . . . . ?
C14 N1 C1 B6 -110.9(3) . . . . ?
C14 N1 C1 B7 38.7(4) . . . . ?
C14 C15 C16 C17 176.8(3) . . . . ?
C14 C15 C20 O1 7.5(5) . . . . ?
C14 C15 C20 C19 -174.1(3) . . . . ?
C15 C16 C17 C18 -0.5(6) . . . . ?
C16 C15 C20 O1 -172.3(3) . . . . ?
C16 C15 C20 C19 6.1(5) . . . . ?
C16 C17 C18 C19 1.8(6) . . . . ?
C17 C18 C19 C20 1.0(6) . . . . ?
C17 C18 C19 C21 -177.9(3) . . . . ?
C18 C19 C20 O1 173.6(3) . . . . ?
C18 C19 C20 C15 -4.8(5) . . . . ?
C18 C19 C21 C22 -120.4(4) . . . . ?
C18 C19 C21 C23 119.0(4) . . . . ?
C18 C19 C21 C24 0.1(5) . . . . ?
C20 C15 C16 C17 -3.4(5) . . . . ?
C20 C19 C21 C22 60.7(4) . . . . ?
C20 C19 C21 C23 -59.8(4) . . . . ?
C20 C19 C21 C24 -178.8(3) . . . . ?
C21 C19 C20 O1 -7.5(5) . . . . ?
C21 C19 C20 C15 174.1(3) . . . . ?
B1 B2 B3 B4 -37.2(2) . . . . ?
B1 B2 B3 B7 -137.5(3) . . . . ?
B1 B2 B3 B8 -100.9(3) . . . . ?
B1 B2 B6 C1 130.4(3) . . . . ?
B1 B2 B6 C2 98.6(3) . . . . ?
B1 B2 B6 B5 37.2(3) . . . . ?
B1 B2 B7 C1 -94.6(3) . . . . ?
B1 B2 B7 B3 38.3(2) . . . . ?
B1 B2 B7 B8 3.6(3) . . . . ?
B1 B3 B4 B5 -37.1(2) . . . . ?
B1 B3 B4 B8 -143.8(3) . . . . ?
B1 B3 B4 B9 -102.0(3) . . . . ?
B1 B3 B7 C1 3.4(4) . . . . ?
B1 B3 B7 B2 -38.0(3) . . . . ?
B1 B3 B7 B8 103.7(3) . . . . ?
B1 B3 B8 B4 32.8(2) . . . . ?
B1 B3 B8 B7 -100.7(3) . . . . ?
B1 B3 B8 B9 -6.7(3) . . . . ?
B1 B4 B5 C2 -100.7(3) . . . . ?
B1 B4 B5 B6 -38.5(2) . . . . ?
B1 B4 B5 B9 -137.8(3) . . . . ?
B1 B4 B8 B3 -32.8(3) . . . . ?
B1 B4 B8 B7 6.7(3) . . . . ?
B1 B4 B8 B9 101.1(3) . . . . ?
B1 B4 B9 C2 -1.8(4) . . . . ?
B1 B4 B9 B5 37.5(3) . . . . ?
B1 B4 B9 B8 -103.2(3) . . . . ?
B1 B5 B6 C1 -98.2(3) . . . . ?
B1 B5 B6 C2 -132.2(3) . . . . ?
B1 B5 B6 B2 -37.5(3) . . . . ?
B1 B5 B9 C2 95.8(3) . . . . ?
B1 B5 B9 B4 -38.5(2) . . . . ?
B1 B5 B9 B8 -3.6(3) . . . . ?
B2 C1 C2 N2 -141.5(3) . . . . ?
B2 C1 C2 B5 2.8(3) . . . . ?
B2 C1 C2 B6 -36.4(2) . . . . ?
B2 C1 C2 B9 73.6(3) . . . . ?
B2 C1 B6 C2 141.0(3) . . . . ?
B2 C1 B6 B1 43.0(3) . . . . ?
B2 C1 B6 B5 104.8(3) . . . . ?
B2 C1 B7 B3 -41.2(3) . . . . ?
B2 C1 B7 B8 -103.7(3) . . . . ?
B2 B1 B3 B4 137.9(3) . . . . ?
B2 B1 B3 B7 38.6(3) . . . . ?
B2 B1 B3 B8 105.0(3) . . . . ?
B2 B1 B4 B3 -37.2(2) . . . . ?
B2 B1 B4 B5 100.6(3) . . . . ?
B2 B1 B4 B8 -4.7(4) . . . . ?
B2 B1 B4 B9 61.9(3) . . . . ?
B2 B1 B5 C2 -4.9(3) . . . . ?
B2 B1 B5 B4 -100.5(3) . . . . ?
B2 B1 B5 B6 36.7(3) . . . . ?
B2 B1 B5 B9 -62.9(3) . . . . ?
B2 B1 B6 C1 -41.9(2) . . . . ?
B2 B1 B6 C2 -97.9(3) . . . . ?
B2 B1 B6 B5 -138.7(3) . . . . ?
B2 B3 B4 B1 37.4(2) . . . . ?
B2 B3 B4 B5 0.3(3) . . . . ?
B2 B3 B4 B8 -106.5(3) . . . . ?
B2 B3 B4 B9 -64.6(3) . . . . ?
B2 B3 B7 C1 41.4(3) . . . . ?
B2 B3 B7 B8 141.6(3) . . . . ?
B2 B3 B8 B4 97.4(3) . . . . ?
B2 B3 B8 B7 -36.0(3) . . . . ?
B2 B3 B8 B9 58.0(3) . . . . ?
B2 B7 B8 B3 34.9(3) . . . . ?
B2 B7 B8 B4 -6.3(3) . . . . ?
B2 B7 B8 B9 -66.2(3) . . . . ?
B3 B1 B2 C1 -94.4(3) . . . . ?
B3 B1 B2 B6 -137.4(3) . . . . ?
B3 B1 B2 B7 -37.3(2) . . . . ?
B3 B1 B4 B5 137.8(2) . . . . ?
B3 B1 B4 B8 32.5(2) . . . . ?
B3 B1 B4 B9 99.2(3) . . . . ?
B3 B1 B5 C2 57.6(3) . . . . ?
B3 B1 B5 B4 -38.0(2) . . . . ?
B3 B1 B5 B6 99.2(3) . . . . ?
B3 B1 B5 B9 -0.4(3) . . . . ?
B3 B1 B6 C1 -4.5(3) . . . . ?
B3 B1 B6 C2 -60.6(3) . . . . ?
B3 B1 B6 B2 37.4(3) . . . . ?
B3 B1 B6 B5 -101.4(3) . . . . ?
B3 B2 B6 C1 91.8(3) . . . . ?
B3 B2 B6 C2 60.0(3) . . . . ?
B3 B2 B6 B1 -38.6(3) . . . . ?
B3 B2 B6 B5 -1.4(3) . . . . ?
B3 B2 B7 C1 -133.0(3) . . . . ?
B3 B2 B7 B8 -34.8(3) . . . . ?
B3 B4 B5 C2 -63.3(3) . . . . ?
B3 B4 B5 B1 37.4(2) . . . . ?
B3 B4 B5 B6 -1.1(3) . . . . ?
B3 B4 B5 B9 -100.4(3) . . . . ?
B3 B4 B8 B7 39.5(2) . . . . ?
B3 B4 B8 B9 134.0(3) . . . . ?
B3 B4 B9 C2 61.3(3) . . . . ?
B3 B4 B9 B5 100.6(3) . . . . ?
B3 B4 B9 B8 -40.1(3) . . . . ?
B3 B7 B8 B4 -41.2(3) . . . . ?
B3 B7 B8 B9 -101.1(3) . . . . ?
B3 B8 B9 C2 -55.8(3) . . . . ?
B3 B8 B9 B4 40.9(2) . . . . ?
B3 B8 B9 B5 6.3(3) . . . . ?
B4 B1 B2 C1 -56.5(3) . . . . ?
B4 B1 B2 B3 37.9(2) . . . . ?
B4 B1 B2 B6 -99.4(3) . . . . ?
B4 B1 B2 B7 0.6(3) . . . . ?
B4 B1 B3 B2 -137.9(3) . . . . ?
B4 B1 B3 B7 -99.3(3) . . . . ?
B4 B1 B3 B8 -32.9(2) . . . . ?
B4 B1 B5 C2 95.6(3) . . . . ?
B4 B1 B5 B6 137.3(3) . . . . ?
B4 B1 B5 B9 37.6(2) . . . . ?
B4 B1 B6 C1 59.2(3) . . . . ?
B4 B1 B6 C2 3.2(3) . . . . ?
B4 B1 B6 B2 101.1(3) . . . . ?
B4 B1 B6 B5 -37.6(3) . . . . ?
B4 B3 B7 C1 -59.2(3) . . . . ?
B4 B3 B7 B2 -100.7(3) . . . . ?
B4 B3 B7 B8 41.0(3) . . . . ?
B4 B3 B8 B7 -133.5(3) . . . . ?
B4 B3 B8 B9 -39.4(2) . . . . ?
B4 B5 B6 C1 -59.2(3) . . . . ?
B4 B5 B6 C2 -93.2(3) . . . . ?
B4 B5 B6 B1 39.0(3) . . . . ?
B4 B5 B6 B2 1.5(3) . . . . ?
B4 B5 B9 C2 134.3(3) . . . . ?
B4 B5 B9 B8 34.8(2) . . . . ?
B4 B8 B9 C2 -96.7(3) . . . . ?
B4 B8 B9 B5 -34.6(2) . . . . ?
B5 C2 B6 C1 -137.7(3) . . . . ?
B5 C2 B6 B1 -41.4(2) . . . . ?
B5 C2 B6 B2 -104.2(3) . . . . ?
B5 C2 B9 B4 39.2(2) . . . . ?
B5 C2 B9 B8 100.8(3) . . . . ?
B5 B1 B2 C1 6.3(3) . . . . ?
B5 B1 B2 B3 100.7(3) . . . . ?
B5 B1 B2 B6 -36.7(3) . . . . ?
B5 B1 B2 B7 63.4(3) . . . . ?
B5 B1 B3 B2 -100.4(3) . . . . ?
B5 B1 B3 B4 37.5(2) . . . . ?
B5 B1 B3 B7 -61.8(3) . . . . ?
B5 B1 B3 B8 4.6(3) . . . . ?
B5 B1 B4 B3 -137.8(2) . . . . ?
B5 B1 B4 B8 -105.2(3) . . . . ?
B5 B1 B4 B9 -38.6(3) . . . . ?
B5 B1 B6 C1 96.9(3) . . . . ?
B5 B1 B6 C2 40.8(2) . . . . ?
B5 B1 B6 B2 138.7(3) . . . . ?
B5 B4 B8 B3 -96.7(3) . . . . ?
B5 B4 B8 B7 -57.2(4) . . . . ?
B5 B4 B8 B9 37.2(3) . . . . ?
B5 B4 B9 C2 -39.3(2) . . . . ?
B5 B4 B9 B8 -140.7(3) . . . . ?
B6 C1 C2 N2 -105.1(3) . . . . ?
B6 C1 C2 B5 39.2(2) . . . . ?
B6 C1 C2 B9 110.0(3) . . . . ?
B6 C1 B2 B1 -42.5(2) . . . . ?
B6 C1 B2 B3 -105.0(3) . . . . ?
B6 C1 B2 B7 -144.5(3) . . . . ?
B6 C1 B7 B2 34.3(3) . . . . ?
B6 C1 B7 B3 -6.9(4) . . . . ?
B6 C1 B7 B8 -69.4(3) . . . . ?
B6 C2 B5 B1 41.7(3) . . . . ?
B6 C2 B5 B4 105.0(3) . . . . ?
B6 C2 B5 B9 144.1(3) . . . . ?
B6 C2 B9 B4 4.2(4) . . . . ?
B6 C2 B9 B5 -34.9(3) . . . . ?
B6 C2 B9 B8 65.9(3) . . . . ?
B6 B1 B2 C1 43.0(2) . . . . ?
B6 B1 B2 B3 137.4(3) . . . . ?
B6 B1 B2 B7 100.1(3) . . . . ?
B6 B1 B3 B2 -37.7(3) . . . . ?
B6 B1 B3 B4 100.2(3) . . . . ?
B6 B1 B3 B7 0.9(4) . . . . ?
B6 B1 B3 B8 67.3(3) . . . . ?
B6 B1 B4 B3 -100.1(3) . . . . ?
B6 B1 B4 B5 37.7(2) . . . . ?
B6 B1 B4 B8 -67.6(3) . . . . ?
B6 B1 B4 B9 -0.9(4) . . . . ?
B6 B1 B5 C2 -41.6(2) . . . . ?
B6 B1 B5 B4 -137.3(3) . . . . ?
B6 B1 B5 B9 -99.7(3) . . . . ?
B6 B2 B3 B1 37.9(2) . . . . ?
B6 B2 B3 B4 0.7(3) . . . . ?
B6 B2 B3 B7 -99.6(3) . . . . ?
B6 B2 B3 B8 -63.1(3) . . . . ?
B6 B2 B7 C1 -31.9(2) . . . . ?
B6 B2 B7 B3 101.0(3) . . . . ?
B6 B2 B7 B8 66.3(3) . . . . ?
B6 B5 B9 C2 32.2(2) . . . . ?
B6 B5 B9 B4 -102.1(3) . . . . ?
B6 B5 B9 B8 -67.3(3) . . . . ?
B7 C1 C2 N2 147.5(2) . . . . ?
B7 C1 C2 B5 -68.2(3) . . . . ?
B7 C1 C2 B6 -107.4(3) . . . . ?
B7 C1 C2 B9 2.6(3) . . . . ?
B7 C1 B2 B1 102.0(3) . . . . ?
B7 C1 B2 B3 39.5(2) . . . . ?
B7 C1 B2 B6 144.5(3) . . . . ?
B7 C1 B6 C2 105.4(3) . . . . ?
B7 C1 B6 B1 7.4(4) . . . . ?
B7 C1 B6 B2 -35.6(3) . . . . ?
B7 C1 B6 B5 69.2(3) . . . . ?
B7 B2 B3 B1 137.5(3) . . . . ?
B7 B2 B3 B4 100.3(3) . . . . ?
B7 B2 B3 B8 36.5(3) . . . . ?
B7 B2 B6 C1 29.9(2) . . . . ?
B7 B2 B6 C2 -1.9(3) . . . . ?
B7 B2 B6 B1 -100.5(3) . . . . ?
B7 B2 B6 B5 -63.3(3) . . . . ?
B7 B3 B4 B1 101.6(3) . . . . ?
B7 B3 B4 B5 64.5(3) . . . . ?
B7 B3 B4 B8 -42.2(3) . . . . ?
B7 B3 B4 B9 -0.4(4) . . . . ?
B7 B3 B8 B4 133.5(3) . . . . ?
B7 B3 B8 B9 94.0(3) . . . . ?
B7 B8 B9 C2 3.7(3) . . . . ?
B7 B8 B9 B4 100.4(3) . . . . ?
B7 B8 B9 B5 65.8(3) . . . . ?
B8 B3 B4 B1 143.8(3) . . . . ?
B8 B3 B4 B5 106.7(3) . . . . ?
B8 B3 B4 B9 41.9(3) . . . . ?
B8 B3 B7 C1 -100.2(3) . . . . ?
B8 B3 B7 B2 -141.6(3) . . . . ?
B8 B4 B5 C2 -0.4(4) . . . . ?
B8 B4 B5 B1 100.3(3) . . . . ?
B8 B4 B5 B6 61.8(4) . . . . ?
B8 B4 B5 B9 -37.5(3) . . . . ?
B8 B4 B9 C2 101.4(3) . . . . ?
B8 B4 B9 B5 140.7(3) . . . . ?
B9 C2 B5 B1 -102.4(3) . . . . ?
B9 C2 B5 B4 -39.1(3) . . . . ?
B9 C2 B5 B6 -144.1(3) . . . . ?
B9 C2 B6 C1 -101.1(3) . . . . ?
B9 C2 B6 B1 -4.9(4) . . . . ?
B9 C2 B6 B2 -67.6(3) . . . . ?
B9 C2 B6 B5 36.6(3) . . . . ?
B9 B4 B5 C2 37.1(2) . . . . ?
B9 B4 B5 B1 137.8(3) . . . . ?
B9 B4 B5 B6 99.3(3) . . . . ?
B9 B4 B8 B3 -134.0(3) . . . . ?
B9 B4 B8 B7 -94.5(3) . . . . ?
B9 B5 B6 C1 3.6(3) . . . . ?
B9 B5 B6 C2 -30.4(2) . . . . ?
B9 B5 B6 B1 101.8(3) . . . . ?
B9 B5 B6 B2 64.4(3) . . . . ?
C25 N4 C27 C28 55.2(5) . . . . ?
C25 N4 C29 C30 60.5(7) . . . . ?
C27 N4 C25 C26 53.6(5) . . . . ?
C27 N4 C29 C30 -173.1(5) . . . . ?
C29 N4 C25 C26 177.9(4) . . . . ?
C29 N4 C27 C28 -72.9(5) . . . . ?
C31 N3 C33 C34 -66.0(5) . . . . ?
C31 N3 C35 C36 -173.9(4) . . . . ?
C33 N3 C31 C32 -63.5(5) . . . . ?
C33 N3 C35 C36 57.6(5) . . . . ?
C35 N3 C31 C32 168.4(4) . . . . ?
C35 N3 C33 C34 60.3(5) . . . . ?
